data_2004436
loop_
_publ_author_name
'Gomez de Anderez, D.'
'Gil, H.'
'Helliwell, M.'
'Mata Segreda, J.'

_publ_section_title
;
 <i>N</i>-(<i>p</i>-Tolyl)-amine-1-<small>D</small>-fructose from a
 Small Crystal
;
_journal_issue 1
_journal_name_full 'Acta Crystallographica Section C'
_journal_page_first 252
_journal_page_last 254
_journal_paper_doi 10.1107/S0108270195011255
_journal_volume 52
_journal_year 1996
_chemical_formula_moiety 'C13 H19 N1 O5'
_chemical_formula_sum 'C13 H19 N O5'
_chemical_formula_weight 269.3
_space_group_IT_number 19
_symmetry_cell_setting orthorhombic
_symmetry_space_group_name_Hall 'P 2ac 2ab'
_symmetry_space_group_name_H-M 'P 21 21 21'
_atom_type_scat_source 'Cromer & Waber (1974)'
_cell_angle_alpha 90
_cell_angle_beta 90
_cell_angle_gamma 90
_cell_formula_units_Z 4
_cell_length_a 7.121(4)
_cell_length_b 35.583(7)
_cell_length_c 5.238(4)
_cell_measurement_reflns_used 19
_cell_measurement_temperature 296
_cell_measurement_theta_max 24.66
_cell_measurement_theta_min 15.16
_cell_volume 1327.2(13)
_computing_cell_refinement TEXSAN
_computing_data_collection 'TEXSAN (Molecular Structure Corporation, 1985)'
_computing_data_reduction TEXSAN
_computing_molecular_graphics TEXSAN
_computing_publication_material TEXSAN
_computing_structure_refinement 'PLUTO (Motherwelll & Clegg, 1978)'
_computing_structure_solution 'MITHRIL (Gilmore, 1984);  DIRDIF (Beurskens, 1984)'
_diffrn_measurement_device 'Rigaku AFC-5R'
_diffrn_measurement_method \w/2\q
_diffrn_radiation_type CuK\a
_diffrn_radiation_wavelength 1.54178
_diffrn_reflns_limit_h_max 8
_diffrn_reflns_limit_h_min 0
_diffrn_reflns_limit_k_max 40
_diffrn_reflns_limit_k_min 0
_diffrn_reflns_limit_l_max 6
_diffrn_reflns_limit_l_min 0
_diffrn_reflns_number 1221
_diffrn_reflns_theta_max 120.1
_diffrn_standards_decay_% none
_diffrn_standards_interval_count 150
_diffrn_standards_number 3
_exptl_absorpt_coefficient_mu 0.825
_exptl_absorpt_correction_T_max 1.00
_exptl_absorpt_correction_T_min 0.97
_exptl_absorpt_correction_type empirical
_exptl_crystal_colour colourless
_exptl_crystal_density_diffrn 1.347
_exptl_crystal_description needle
_exptl_crystal_size_max 1.00
_exptl_crystal_size_mid 0.07
_exptl_crystal_size_min 0.005
_refine_diff_density_max 0.40
_refine_diff_density_min -0.39
_refine_ls_goodness_of_fit_obs 2.44
_refine_ls_number_parameters 127
_refine_ls_number_reflns 592
_refine_ls_R_factor_obs 0.091
_refine_ls_shift/esd_max 0.06
_refine_ls_structure_factor_coef F
_refine_ls_weighting_details 'w = 4F~o~^2^/\s^2^(F~o~^2^)'
_refine_ls_weighting_scheme calc
_refine_ls_wR_factor_obs 0.095
_reflns_number_observed 592
_reflns_number_total 1221
_reflns_observed_criterion I>3\s(I)
_cod_data_source_file sz1005.cif
_cod_data_source_block sz1005a
_cod_depositor_comments
;
The following automatic conversions were performed:

'_refine_ls_weighting_scheme' value 'w = 4F~o~^2^/\s^2^(F~o~^2^)' was
changed to 'calc'. New tag '_refine_ls_weighting_details' was
created. The value of the new tag was set to 'w =
4F~o~^2^/\s^2^(F~o~^2^)'.

Automatic conversion script
Id: cif_fix_values 3143 2015-03-26 13:38:13Z robertas 
;
_cod_original_cell_volume 1327.0(10)
_cod_original_formula_sum 'C13 H19 N1 O5'
_cod_database_code 2004436

loop_
_symmetry_equiv_pos_as_xyz
x,y,z
1/2-x,-y,1/2+z
-x,1/2+y,1/2-z
1/2+x,1/2-y,-z

loop_
_atom_site_label
_atom_site_fract_x
_atom_site_fract_y
_atom_site_fract_z
_atom_site_B_iso_or_equiv
O(1) 1.105(2) .1443(3) .369(2) 2.6(5)
O(2) 1.367(2) .1914(3) .078(2) 3.5(6)
O(3) 1.171(2) .2596(3) .219(2) 2.8(5)
O(4) .8060(10) .2261(3) .244(2) 2.8(5)
O(5) .883(2) .1762(3) .618(2) 2.6(5)
N(1) .866(2) .1233(3) .017(3) 2.6(3)
C(1) 1.266(2) .1634(4) .467(3) 2.3(8)
C(2) 1.312(2) .1998(4) .337(3) 2.4(9)
C(3) 1.143(2) .2244(4) .343(3) 1.9(7)
C(4) .973(2) .2040(5) .228(4) 2.4(4)
C(5) .940(2) .1668(4) .364(3) 2.1(8)
C(6) .794(2) .1416(4) .244(3) 3.0(8)
C(7) .747(2) .0967(4) -0.103(3) 2.2(3)
C(8) .554(2) .1002(5) -0.106(4) 2.9(4)
C(9) .448(2) .0757(5) -0.259(5) 4.2(5)
C(10) .522(3) .0473(5) -0.406(4) 3.6(4)
C(11) .711(3) .0447(5) -0.400(4) 4.9(5)
C(12) .826(2) .0686(5) -0.252(4) 3.8(4)
C(13) .402(3) .0241(5) -0.580(4) 6.5(6)
H(1A) 1.2452 .1686 .6424 2.7
H(1B) 1.3715 .1472 .4498 2.7
H(2) 1.4133 .2118 .4231 2.9
H(3) 1.1147 .2294 .5176 2.3
H(4) .9985 .1990 .0535 2.9
H(6A) .6879 .1563 .1987 3.6
H(6B) .7581 .1230 .3639 3.6
H(8) .4929 .1189 -0.0058 3.5
H(9) .3160 .0789 -0.2618 5.0
H(11) .7701 .0257 -0.4992 5.9
H(12) .9585 .0655 -0.2549 4.5
H(13A) .3080 .0115 -0.4824 7.9
H(13B) .3427 .0399 -0.7020 7.9
H(13C) .4772 .0060 -0.6652 7.9

loop_
_geom_angle_atom_site_label_1
_geom_angle_atom_site_label_2
_geom_angle_atom_site_label_3
_geom_angle
_geom_angle_publ_flag
N(1) C(6) H(6A) 108.99 no
N(1) C(6) H(6B) 108.97 no
C(5) C(6) H(6A) 108.96 no
C(5) C(6) H(6B) 109.04 no
H(6A) C(6) H(6B) 109.49 no
O(1) C(1) H(1A) 108.20 no
O(1) C(1) H(1B) 108.10 no
C(2) C(1) H(1A) 107.98 no
C(2) C(1) H(1B) 107.96 no
H(1A) C(1) H(1B) 109.45 no
O(2) C(2) H(2) 109.57 no
C(1) C(2) H(2) 109.71 no
C(3) C(2) H(2) 109.70 no
O(3) C(3) H(3) 107.59 no
C(2) C(3) H(3) 107.60 no
C(4) C(3) H(3) 107.52 no
O(4) C(4) H(4) 108.54 no
C(5) C(4) H(4) 108.41 no
C(3) C(4) H(4) 108.45 no
C(7) C(8) H(8) 120.63 no
C(9) C(8) H(8) 120.60 no
C(8) C(9) H(9) 117.43 no
C(10) C(9) H(9) 117.46 no
C(10) C(11) H(11) 118.26 no
C(12) C(11) H(11) 118.36 no
C(7) C(12) H(12) 119.66 no
C(11) C(12) H(12) 119.69 no
C(10) C(13) H(13A) 109.47 no
C(10) C(13) H(13B) 109.54 no
C(10) C(13) H(13C) 109.54 no
H(13A) C(13) H(13B) 109.32 no
H(13A) C(13) H(13C) 109.40 no
H(13B) C(13) H(13C) 109.56 no
C(5) O(1) C(1) 114.0(10) yes
C(6) N(1) C(7) 117.0(10) yes
N(1) C(6) C(5) 111.0(10) yes
O(1) C(5) O(5) 110.0(10) yes
O(1) C(5) C(6) 104.0(10) yes
O(1) C(5) C(4) 112.0(10) yes
O(5) C(5) C(6) 109.0(10) yes
O(5) C(5) C(4) 106.0(10) yes
C(6) C(5) C(4) 115.0(10) yes
O(1) C(1) C(2) 115.0(10) yes
O(2) C(2) C(1) 108.0(10) yes
O(2) C(2) C(3) 111.0(10) yes
C(1) C(2) C(3) 109.0(10) yes
O(3) C(3) C(2) 113.0(10) yes
O(3) C(3) C(4) 110.0(10) yes
C(2) C(3) C(4) 111.0(10) yes
O(4) C(4) C(5) 109.0(10) yes
O(4) C(4) C(3) 112.0(10) yes
C(5) C(4) C(3) 111.0(10) yes
N(1) C(7) C(8) 123(2) yes
N(1) C(7) C(12) 119.0(10) yes
C(8) C(7) C(12) 117(2) yes
C(7) C(8) C(9) 119(2) yes
C(8) C(9) C(10) 125(2) yes
C(9) C(10) C(11) 115(2) yes
C(9) C(10) C(13) 122(2) yes
C(11) C(10) C(13) 123(2) yes
C(10) C(11) C(12) 123(2) yes
C(7) C(12) C(11) 121(2) yes

loop_
_geom_bond_atom_site_label_1
_geom_bond_atom_site_label_2
_geom_bond_distance
_geom_bond_publ_flag
O(1) C(5) 1.42(2) yes
O(1) C(1) 1.43(2) yes
O(2) C(2) 1.44(2) yes
O(3) C(3) 1.430(10) yes
O(4) C(4) 1.43(2) yes
O(5) C(5) 1.43(2) yes
N(1) C(6) 1.45(2) yes
N(1) C(7) 1.42(2) yes
C(6) C(5) 1.51(2) yes
C(5) C(4) 1.52(2) yes
C(1) C(2) 1.50(2) yes
C(2) C(3) 1.49(2) yes
C(3) C(4) 1.53(2) yes
C(7) C(8) 1.39(2) yes
C(7) C(12) 1.39(2) yes
C(8) C(9) 1.40(2) yes
C(9) C(10) 1.37(3) yes
C(10) C(11) 1.35(2) yes
C(10) C(13) 1.50(3) yes
C(11) C(12) 1.41(2) yes
C(6) H(6A) 0.950 no
C(6) H(6B) 0.950 no
C(1) H(1A) 0.949 no
C(1) H(1B) 0.951 no
C(2) H(2) 0.951 no
C(3) H(3) 0.950 no
C(4) H(4) 0.951 no
C(8) H(8) 0.950 no
C(9) H(9) 0.950 no
C(11) H(11) 0.949 no
C(12) H(12) 0.949 no
C(13) H(13A) 0.952 no
C(13) H(13B) 0.950 no
C(13) H(13C) 0.949 no

loop_
_geom_contact_atom_site_label_1
_geom_contact_atom_site_label_2
_geom_contact_distance
_geom_contact_site_symmetry_2
_geom_contact_publ_flag
O(2) O(3) 3.18(2) 4_555 yes
O(3) O(4) 2.66(2) 4_555 yes
O(3) O(5) 2.870(10) 4_556 yes
O(3) O(4) 3.01(2) 4_556 yes
O(5) N(1) 2.81(2) 1_556 yes
